data_7135697
loop_
_publ_author_name
'Sawano, Takahiro'
'Murata, Kayo'
'Suzaki, Tomoaki'
'Urasawa, Kazuki'
'Kobayashi, Manami'
'Aso, Ryota'
'Ozasa, Kazuki'
'Ishikawa, Eri'
'Takeuchi, Ryo'

_publ_section_title
;
 Synthesis of planar chiral biferrocenes by iridium-catalyzed [2+2+2]
 cycloaddition of biferrocene-linked diynes with nitriles: asymmetric
 desymmetrization and kinetic resolution.
;
_journal_issue 33
_journal_name_full 'Chemical communications (Cambridge, England)'
_journal_page_first 8451
_journal_page_last 8455
_journal_paper_doi 10.1039/d6cc00435k
_journal_volume 62
_journal_year 2026
_chemical_formula_moiety 'C26 H22 Fe2'
_chemical_formula_sum 'C26 H22 Fe2'
_chemical_formula_weight 446.15
_space_group_crystal_system triclinic
_space_group_IT_number 2
_space_group_name_Hall '-P 1'
_space_group_name_H-M_alt 'P -1'
_atom_sites_solution_hydrogens geom
_atom_sites_solution_primary direct
_atom_sites_solution_secondary difmap
_audit_update_record
;
2026-01-16 deposited with the CCDC.	2026-04-02 downloaded from the CCDC.
;
_cell_angle_alpha 82.80(2)
_cell_angle_beta 87.620(19)
_cell_angle_gamma 87.93(2)
_cell_formula_units_Z 2
_cell_length_a 6.990(4)
_cell_length_b 10.252(6)
_cell_length_c 13.881(7)
_cell_measurement_reflns_used 8193
_cell_measurement_temperature 296
_cell_measurement_theta_max 27.45
_cell_measurement_theta_min 3.23
_cell_volume 985.6(9)
_computing_cell_refinement 'RAPID AUTO'
_computing_data_collection 'RAPID AUTO (Rigaku, ????)'
_computing_data_reduction 'RAPID AUTO'
_computing_molecular_graphics 'CrystalStructure 4.3'
_computing_publication_material 'CrystalStructure 4.3 (Rigaku, 2019)'
_computing_structure_refinement 'SHELXL Version 2018/3 (Sheldrick, 2008)'
_computing_structure_solution 'SHELXT Version 2018/2 (Sheldrick, 2014)'
_diffrn_ambient_temperature 296
_diffrn_detector_area_resol_mean 10.000
_diffrn_measured_fraction_theta_full 0.996
_diffrn_measured_fraction_theta_max 0.989
_diffrn_measurement_device_type 'Rigaku R-AXIS RAPID'
_diffrn_measurement_method \w
_diffrn_radiation_type 'Mo K\a'
_diffrn_radiation_wavelength 0.71075
_diffrn_reflns_av_R_equivalents 0.0240
_diffrn_reflns_av_unetI/netI 0.0284
_diffrn_reflns_Laue_measured_fraction_full 0.996
_diffrn_reflns_Laue_measured_fraction_max 0.989
_diffrn_reflns_limit_h_max 8
_diffrn_reflns_limit_h_min -9
_diffrn_reflns_limit_k_max 13
_diffrn_reflns_limit_k_min -13
_diffrn_reflns_limit_l_max 17
_diffrn_reflns_limit_l_min -17
_diffrn_reflns_number 9698
_diffrn_reflns_point_group_measured_fraction_full 0.996
_diffrn_reflns_point_group_measured_fraction_max 0.989
_diffrn_reflns_theta_full 25.242
_diffrn_reflns_theta_max 27.452
_diffrn_reflns_theta_min 3.223
_diffrn_standards_number 0
_exptl_absorpt_coefficient_mu 1.478
_exptl_absorpt_correction_T_max 0.863
_exptl_absorpt_correction_T_min 0.685
_exptl_absorpt_correction_type multi-scan
_exptl_absorpt_process_details 'ABSCOR (Rigaku, 1995)'
_exptl_crystal_colour orange
_exptl_crystal_density_diffrn 1.503
_exptl_crystal_density_method 'not measured'
_exptl_crystal_description chunk
_exptl_crystal_F_000 460.00
_exptl_crystal_recrystallization_method 'Re-crystallisation from solvent'
_exptl_crystal_size_max 0.300
_exptl_crystal_size_mid 0.300
_exptl_crystal_size_min 0.100
_refine_diff_density_max 0.41
_refine_diff_density_min -0.30
_refine_ls_extinction_method none
_refine_ls_goodness_of_fit_ref 1.025
_refine_ls_hydrogen_treatment mixed
_refine_ls_number_parameters 341
_refine_ls_number_reflns 4440
_refine_ls_number_restraints 0
_refine_ls_R_factor_all 0.0375
_refine_ls_R_factor_gt 0.0294
_refine_ls_shift/su_max 0.001
_refine_ls_structure_factor_coef Fsqd
_refine_ls_weighting_details 'w = 1/[\s^2^(Fo^2^)+(0.0378P)^2^+0.3754P] where P=(Fo^2^+2Fc^2^)/3'
_refine_ls_weighting_scheme calc
_refine_ls_wR_factor_gt 0.0733
_refine_ls_wR_factor_ref 0.0769
_reflns_Friedel_coverage 0.000
_reflns_number_gt 3698
_reflns_number_total 4440
_reflns_threshold_expression F^2^>2.0\s(F^2^)
_cod_data_source_file d6cc00435k2.cif
_cod_data_source_block SawanoRacdineA
_cod_depositor_comments 'Adding full bibliography for 7135696--7135704.cif.'
_cod_database_code 7135697

loop_
_space_group_symop_id
_space_group_symop_operation_xyz
1 +X,+Y,+Z
2 -X,-Y,-Z

loop_
_atom_site_label
_atom_site_type_symbol
_atom_site_fract_x
_atom_site_fract_y
_atom_site_fract_z
_atom_site_U_iso_or_equiv
_atom_site_adp_type
_atom_site_occupancy
_atom_site_site_symmetry_order
_atom_site_calc_flag
_atom_site_refinement_flags_posn
_atom_site_refinement_flags_adp
_atom_site_refinement_flags_occupancy
_atom_site_disorder_assembly
_atom_site_disorder_group
Fe1 Fe 0.25965(4) 0.81593(3) 0.41472(2) 0.02860(8) Uani 1 1 d . . . . .
Fe2 Fe 0.26931(4) 0.54952(3) 0.18185(2) 0.03267(9) Uani 1 1 d . . . . .
C1 C 0.2537(4) 0.6442(3) 0.50785(18) 0.0521(6) Uani 1 1 d . . . . .
C2 C 0.4291(4) 0.6534(2) 0.45400(17) 0.0510(6) Uani 1 1 d . . . . .
C3 C 0.5189(4) 0.7675(3) 0.47373(18) 0.0496(6) Uani 1 1 d . . . . .
C4 C 0.3986(4) 0.8286(3) 0.54042(16) 0.0500(6) Uani 1 1 d . . . . .
C5 C 0.2349(4) 0.7529(3) 0.56099(16) 0.0514(6) Uani 1 1 d . . . . .
C6 C 0.2210(3) 0.82805(17) 0.26759(12) 0.0258(4) Uani 1 1 d . . . . .
C7 C 0.3102(3) 0.94463(17) 0.29140(13) 0.0273(4) Uani 1 1 d . . . . .
C8 C 0.1825(3) 1.0037(2) 0.35868(14) 0.0333(4) Uani 1 1 d . . . . .
C9 C 0.0195(3) 0.9263(2) 0.37590(16) 0.0394(5) Uani 1 1 d . . . . .
C10 C 0.0403(3) 0.8191(2) 0.31980(15) 0.0344(4) Uani 1 1 d . . . . .
C11 C 0.4885(3) 0.99617(18) 0.25356(13) 0.0298(4) Uani 1 1 d . . . . .
C12 C 0.6321(3) 1.0469(2) 0.22180(14) 0.0350(4) Uani 1 1 d . . . . .
C13 C 0.8064(4) 1.1118(3) 0.1826(2) 0.0512(6) Uani 1 1 d . . . . .
C14 C 0.1177(6) 0.4640(3) 0.2995(2) 0.0712(9) Uani 1 1 d . . . . .
C15 C 0.0157(5) 0.4602(3) 0.2150(3) 0.0670(8) Uani 1 1 d . . . . .
C16 C 0.1286(5) 0.3886(3) 0.1527(2) 0.0685(9) Uani 1 1 d . . . . .
C17 C 0.2972(6) 0.3491(3) 0.1996(3) 0.0758(10) Uani 1 1 d . . . . .
H15 H 0.383(5) 0.310(4) 0.175(3) 0.089(13) Uiso 1 1 d . . . . .
C18 C 0.2890(6) 0.3950(3) 0.2896(3) 0.0799(11) Uani 1 1 d . . . . .
C19 C 0.2989(3) 0.74594(17) 0.19502(13) 0.0265(4) Uani 1 1 d . . . . .
C20 C 0.2083(3) 0.72936(17) 0.10571(13) 0.0292(4) Uani 1 1 d . . . . .
C21 C 0.3382(3) 0.6531(2) 0.05080(15) 0.0383(5) Uani 1 1 d . . . . .
C22 C 0.5050(3) 0.6237(2) 0.10412(16) 0.0419(5) Uani 1 1 d . . . . .
C23 C 0.4815(3) 0.6804(2) 0.19246(15) 0.0347(4) Uani 1 1 d . . . . .
C24 C 0.0274(3) 0.78497(18) 0.07375(13) 0.0322(4) Uani 1 1 d . . . . .
C25 C -0.1132(3) 0.8370(2) 0.03978(14) 0.0362(4) Uani 1 1 d . . . . .
C26 C -0.2821(4) 0.9036(3) -0.0032(2) 0.0489(6) Uani 1 1 d . . . . .
H1 H 0.177(5) 0.581(3) 0.506(2) 0.074(10) Uiso 1 1 d . . . . .
H2 H 0.465(4) 0.599(3) 0.407(2) 0.063(8) Uiso 1 1 d . . . . .
H3 H 0.633(4) 0.796(3) 0.4431(19) 0.053(7) Uiso 1 1 d . . . . .
H4 H 0.422(4) 0.900(3) 0.567(2) 0.064(8) Uiso 1 1 d . . . . .
H5 H 0.126(4) 0.772(3) 0.599(2) 0.054(7) Uiso 1 1 d . . . . .
H6 H 0.201(4) 1.079(3) 0.3858(18) 0.048(7) Uiso 1 1 d . . . . .
H7 H -0.098(4) 0.944(3) 0.419(2) 0.073(9) Uiso 1 1 d . . . . .
H8 H -0.049(3) 0.751(2) 0.3151(17) 0.043(6) Uiso 1 1 d . . . . .
H9 H 0.806(5) 1.150(4) 0.120(3) 0.099(12) Uiso 1 1 d . . . . .
H10 H 0.822(6) 1.176(4) 0.216(3) 0.117(15) Uiso 1 1 d . . . . .
H11 H 0.900(7) 1.047(5) 0.178(3) 0.131(17) Uiso 1 1 d . . . . .
H12 H 0.087(5) 0.508(3) 0.350(2) 0.074(10) Uiso 1 1 d . . . . .
H13 H -0.102(5) 0.499(3) 0.203(2) 0.076(10) Uiso 1 1 d . . . . .
H14 H 0.092(5) 0.373(3) 0.089(2) 0.083(10) Uiso 1 1 d . . . . .
H16 H 0.396(5) 0.383(4) 0.329(3) 0.099(12) Uiso 1 1 d . . . . .
H17 H 0.572(4) 0.677(2) 0.2426(18) 0.048(7) Uiso 1 1 d . . . . .
H18 H 0.616(4) 0.570(2) 0.0852(17) 0.047(7) Uiso 1 1 d . . . . .
H19 H 0.310(3) 0.627(2) -0.0106(16) 0.036(6) Uiso 1 1 d . . . . .
H20 H -0.382(6) 0.908(4) 0.051(3) 0.100(12) Uiso 1 1 d . . . . .
H21 H -0.316(6) 0.871(4) -0.050(3) 0.112(15) Uiso 1 1 d . . . . .
H22 H -0.263(6) 0.981(4) -0.027(3) 0.101(13) Uiso 1 1 d . . . . .

loop_
_atom_site_aniso_label
_atom_site_aniso_U_11
_atom_site_aniso_U_22
_atom_site_aniso_U_33
_atom_site_aniso_U_23
_atom_site_aniso_U_13
_atom_site_aniso_U_12
Fe1 0.03225(15) 0.03000(15) 0.02369(13) -0.00394(10) 0.00019(10) -0.00242(11)
Fe2 0.04112(17) 0.02280(14) 0.03468(16) -0.00508(11) -0.00330(12) -0.00132(11)
C1 0.0710(17) 0.0412(12) 0.0419(12) 0.0096(10) -0.0072(12) -0.0163(12)
C2 0.0726(17) 0.0419(12) 0.0357(11) 0.0017(10) -0.0032(11) 0.0158(12)
C3 0.0406(13) 0.0621(15) 0.0428(12) 0.0099(11) -0.0121(10) -0.0012(11)
C4 0.0695(17) 0.0482(13) 0.0341(11) -0.0055(10) -0.0197(11) -0.0034(12)
C5 0.0658(17) 0.0597(15) 0.0263(10) 0.0009(10) 0.0063(11) 0.0002(13)
C6 0.0276(9) 0.0258(8) 0.0244(8) -0.0037(7) -0.0034(7) -0.0007(7)
C7 0.0326(9) 0.0241(8) 0.0252(8) -0.0028(7) -0.0038(7) 0.0012(7)
C8 0.0383(11) 0.0300(9) 0.0328(9) -0.0098(8) -0.0038(8) 0.0048(8)
C9 0.0326(11) 0.0453(12) 0.0413(11) -0.0132(9) 0.0025(9) 0.0060(9)
C10 0.0285(10) 0.0400(11) 0.0361(10) -0.0102(8) -0.0006(8) -0.0027(8)
C11 0.0374(10) 0.0266(9) 0.0258(8) -0.0035(7) -0.0040(8) -0.0020(8)
C12 0.0434(11) 0.0332(10) 0.0284(9) -0.0033(8) -0.0018(8) -0.0045(9)
C13 0.0501(15) 0.0572(16) 0.0447(13) 0.0032(12) 0.0032(11) -0.0187(13)
C14 0.112(3) 0.0500(16) 0.0522(16) -0.0049(13) 0.0202(17) -0.0367(18)
C15 0.0568(17) 0.0464(15) 0.096(2) 0.0036(15) 0.0012(16) -0.0193(13)
C16 0.100(3) 0.0434(14) 0.0660(17) -0.0140(13) -0.0076(17) -0.0320(16)
C17 0.087(2) 0.0254(12) 0.114(3) -0.0074(14) -0.001(2) 0.0030(14)
C18 0.111(3) 0.0458(16) 0.078(2) 0.0283(16) -0.035(2) -0.0229(18)
C19 0.0296(9) 0.0238(8) 0.0264(8) -0.0040(7) -0.0001(7) -0.0030(7)
C20 0.0376(10) 0.0249(8) 0.0255(8) -0.0047(7) -0.0007(8) -0.0025(7)
C21 0.0503(13) 0.0353(10) 0.0303(10) -0.0095(8) 0.0045(9) -0.0016(9)
C22 0.0390(12) 0.0398(11) 0.0475(12) -0.0127(10) 0.0076(10) 0.0037(9)
C23 0.0310(10) 0.0338(10) 0.0397(10) -0.0065(8) -0.0022(9) 0.0009(8)
C24 0.0416(11) 0.0293(9) 0.0263(9) -0.0053(7) -0.0025(8) -0.0042(8)
C25 0.0420(12) 0.0354(10) 0.0319(9) -0.0048(8) -0.0042(9) -0.0030(9)
C26 0.0440(14) 0.0469(14) 0.0556(15) -0.0008(12) -0.0159(12) 0.0010(11)

loop_
_atom_type_symbol
_atom_type_description
_atom_type_scat_dispersion_real
_atom_type_scat_dispersion_imag
_atom_type_scat_source
C C 0.0033 0.0016
;
International Tables for Crystallography
(Vol. C, Tables 4.2.6.8 and 6.1.1.4)
;
H H 0.0000 0.0000
;
International Tables for Crystallography
(Vol. C, Table 6.1.1.4)
;
Fe Fe 0.3463 0.8444
;
International Tables for Crystallography
(Vol. C, Tables 4.2.6.8 and 6.1.1.4)
;

loop_
_geom_angle_atom_site_label_1
_geom_angle_atom_site_label_2
_geom_angle_atom_site_label_3
_geom_angle
_geom_angle_site_symmetry_1
_geom_angle_site_symmetry_3
_geom_angle_publ_flag
C3 Fe1 C2 40.42(11) . . ?
C3 Fe1 C9 159.01(10) . . ?
C2 Fe1 C9 159.09(11) . . ?
C3 Fe1 C8 122.88(10) . . ?
C2 Fe1 C8 159.62(10) . . ?
C9 Fe1 C8 40.28(9) . . ?
C3 Fe1 C1 67.83(11) . . ?
C2 Fe1 C1 40.31(11) . . ?
C9 Fe1 C1 123.31(11) . . ?
C8 Fe1 C1 157.86(11) . . ?
C3 Fe1 C4 40.43(11) . . ?
C2 Fe1 C4 67.74(11) . . ?
C9 Fe1 C4 123.23(10) . . ?
C8 Fe1 C4 107.02(10) . . ?
C1 Fe1 C4 67.50(11) . . ?
C3 Fe1 C7 106.83(9) . . ?
C2 Fe1 C7 123.44(9) . . ?
C9 Fe1 C7 68.51(9) . . ?
C8 Fe1 C7 41.08(8) . . ?
C1 Fe1 C7 160.29(10) . . ?
C4 Fe1 C7 121.61(10) . . ?
C3 Fe1 C5 67.76(11) . . ?
C2 Fe1 C5 67.71(11) . . ?
C9 Fe1 C5 108.17(10) . . ?
C8 Fe1 C5 121.83(10) . . ?
C1 Fe1 C5 40.22(11) . . ?
C4 Fe1 C5 40.02(11) . . ?
C7 Fe1 C5 157.28(10) . . ?
C3 Fe1 C6 122.14(9) . . ?
C2 Fe1 C6 107.89(9) . . ?
C9 Fe1 C6 68.73(8) . . ?
C8 Fe1 C6 69.11(8) . . ?
C1 Fe1 C6 124.17(10) . . ?
C4 Fe1 C6 157.88(10) . . ?
C7 Fe1 C6 41.23(7) . . ?
C5 Fe1 C6 160.46(10) . . ?
C3 Fe1 C10 158.62(10) . . ?
C2 Fe1 C10 123.48(10) . . ?
C9 Fe1 C10 40.62(8) . . ?
C8 Fe1 C10 68.20(9) . . ?
C1 Fe1 C10 109.12(10) . . ?
C4 Fe1 C10 159.89(10) . . ?
C7 Fe1 C10 68.50(8) . . ?
C5 Fe1 C10 124.57(11) . . ?
C6 Fe1 C10 40.64(8) . . ?
C14 Fe2 C15 40.38(14) . . ?
C14 Fe2 C21 162.21(14) . . ?
C15 Fe2 C21 124.30(12) . . ?
C14 Fe2 C18 39.59(16) . . ?
C15 Fe2 C18 67.04(15) . . ?
C21 Fe2 C18 155.28(15) . . ?
C14 Fe2 C16 67.62(13) . . ?
C15 Fe2 C16 40.31(14) . . ?
C21 Fe2 C16 106.28(12) . . ?
C18 Fe2 C16 67.06(14) . . ?
C14 Fe2 C20 125.87(13) . . ?
C15 Fe2 C20 107.10(11) . . ?
C21 Fe2 C20 41.14(8) . . ?
C18 Fe2 C20 163.20(14) . . ?
C16 Fe2 C20 119.49(12) . . ?
C14 Fe2 C22 156.82(13) . . ?
C15 Fe2 C22 161.01(12) . . ?
C21 Fe2 C22 40.38(9) . . ?
C18 Fe2 C22 122.21(15) . . ?
C16 Fe2 C22 124.40(12) . . ?
C20 Fe2 C22 68.52(9) . . ?
C14 Fe2 C17 66.94(16) . . ?
C15 Fe2 C17 67.15(15) . . ?
C21 Fe2 C17 119.90(14) . . ?
C18 Fe2 C17 39.73(15) . . ?
C16 Fe2 C17 39.89(14) . . ?
C20 Fe2 C17 154.46(13) . . ?
C22 Fe2 C17 108.35(14) . . ?
C14 Fe2 C23 122.64(12) . . ?
C15 Fe2 C23 156.82(12) . . ?
C21 Fe2 C23 68.21(9) . . ?
C18 Fe2 C23 110.37(13) . . ?
C16 Fe2 C23 162.05(12) . . ?
C20 Fe2 C23 68.38(9) . . ?
C22 Fe2 C23 40.53(8) . . ?
C17 Fe2 C23 126.73(13) . . ?
C14 Fe2 C19 109.10(11) . . ?
C15 Fe2 C19 121.22(11) . . ?
C21 Fe2 C19 69.07(8) . . ?
C18 Fe2 C19 126.95(13) . . ?
C16 Fe2 C19 155.49(12) . . ?
C20 Fe2 C19 41.21(7) . . ?
C22 Fe2 C19 68.49(8) . . ?
C17 Fe2 C19 163.30(13) . . ?
C23 Fe2 C19 40.39(8) . . ?
C5 C1 C2 107.9(2) . . ?
C5 C1 Fe1 70.05(14) . . ?
C2 C1 Fe1 69.44(13) . . ?
C5 C1 H1 130(2) . . ?
C2 C1 H1 123(2) . . ?
Fe1 C1 H1 126(2) . . ?
C3 C2 C1 108.1(2) . . ?
C3 C2 Fe1 69.77(14) . . ?
C1 C2 Fe1 70.24(14) . . ?
C3 C2 H2 128.0(18) . . ?
C1 C2 H2 123.2(18) . . ?
Fe1 C2 H2 118.3(17) . . ?
C2 C3 C4 107.8(2) . . ?
C2 C3 Fe1 69.81(14) . . ?
C4 C3 Fe1 70.28(14) . . ?
C2 C3 H3 123.0(17) . . ?
C4 C3 H3 129.1(17) . . ?
Fe1 C3 H3 122.1(16) . . ?
C5 C4 C3 108.1(2) . . ?
C5 C4 Fe1 70.07(14) . . ?
C3 C4 Fe1 69.30(13) . . ?
C5 C4 H4 125(2) . . ?
C3 C4 H4 127(2) . . ?
Fe1 C4 H4 127.7(18) . . ?
C4 C5 C1 108.1(2) . . ?
C4 C5 Fe1 69.91(13) . . ?
C1 C5 Fe1 69.74(13) . . ?
C4 C5 H5 128.0(17) . . ?
C1 C5 H5 123.8(18) . . ?
Fe1 C5 H5 122.2(16) . . ?
C10 C6 C7 107.07(16) . . ?
C10 C6 C19 128.24(17) . . ?
C7 C6 C19 124.39(17) . . ?
C10 C6 Fe1 69.71(11) . . ?
C7 C6 Fe1 69.16(10) . . ?
C19 C6 Fe1 130.99(12) . . ?
C11 C7 C8 125.23(17) . . ?
C11 C7 C6 127.17(17) . . ?
C8 C7 C6 107.57(17) . . ?
C11 C7 Fe1 128.11(13) . . ?
C8 C7 Fe1 69.20(11) . . ?
C6 C7 Fe1 69.61(10) . . ?
C9 C8 C7 108.21(18) . . ?
C9 C8 Fe1 69.76(12) . . ?
C7 C8 Fe1 69.72(11) . . ?
C9 C8 H6 124.9(16) . . ?
C7 C8 H6 126.8(16) . . ?
Fe1 C8 H6 126.9(15) . . ?
C8 C9 C10 108.72(18) . . ?
C8 C9 Fe1 69.96(12) . . ?
C10 C9 Fe1 70.31(12) . . ?
C8 C9 H7 126.6(17) . . ?
C10 C9 H7 124.6(17) . . ?
Fe1 C9 H7 127.5(16) . . ?
C9 C10 C6 108.41(18) . . ?
C9 C10 Fe1 69.07(12) . . ?
C6 C10 Fe1 69.65(11) . . ?
C9 C10 H8 128.1(14) . . ?
C6 C10 H8 123.5(14) . . ?
Fe1 C10 H8 127.7(14) . . ?
C12 C11 C7 175.9(2) . . ?
C11 C12 C13 178.9(2) . . ?
C12 C13 H9 117(2) . . ?
C12 C13 H10 107(3) . . ?
H9 C13 H10 105(3) . . ?
C12 C13 H11 107(3) . . ?
H9 C13 H11 101(3) . . ?
H10 C13 H11 121(4) . . ?
C18 C14 C15 108.0(3) . . ?
C18 C14 Fe2 70.67(19) . . ?
C15 C14 Fe2 69.92(17) . . ?
C18 C14 H12 124(2) . . ?
C15 C14 H12 128(2) . . ?
Fe2 C14 H12 121(2) . . ?
C14 C15 C16 107.7(3) . . ?
C14 C15 Fe2 69.70(18) . . ?
C16 C15 Fe2 70.16(18) . . ?
C14 C15 H13 126(2) . . ?
C16 C15 H13 127(2) . . ?
Fe2 C15 H13 125(2) . . ?
C17 C16 C15 107.3(3) . . ?
C17 C16 Fe2 70.03(17) . . ?
C15 C16 Fe2 69.53(16) . . ?
C17 C16 H14 128(2) . . ?
C15 C16 H14 124(2) . . ?
Fe2 C16 H14 125(2) . . ?
C18 C17 C16 108.5(3) . . ?
C18 C17 Fe2 70.19(17) . . ?
C16 C17 Fe2 70.07(15) . . ?
C18 C17 H15 128(3) . . ?
C16 C17 H15 123(3) . . ?
Fe2 C17 H15 123(3) . . ?
C14 C18 C17 108.5(3) . . ?
C14 C18 Fe2 69.75(17) . . ?
C17 C18 Fe2 70.08(18) . . ?
C14 C18 H16 132(2) . . ?
C17 C18 H16 119(2) . . ?
Fe2 C18 H16 121(2) . . ?
C23 C19 C20 107.03(16) . . ?
C23 C19 C6 127.76(17) . . ?
C20 C19 C6 124.88(16) . . ?
C23 C19 Fe2 69.61(11) . . ?
C20 C19 Fe2 68.80(10) . . ?
C6 C19 Fe2 131.64(13) . . ?
C24 C20 C21 125.37(18) . . ?
C24 C20 C19 126.98(17) . . ?
C21 C20 C19 107.55(17) . . ?
C24 C20 Fe2 129.17(14) . . ?
C21 C20 Fe2 69.04(12) . . ?
C19 C20 Fe2 69.99(10) . . ?
C22 C21 C20 108.28(18) . . ?
C22 C21 Fe2 70.24(13) . . ?
C20 C21 Fe2 69.82(12) . . ?
C22 C21 H19 127.8(13) . . ?
C20 C21 H19 123.9(13) . . ?
Fe2 C21 H19 124.6(13) . . ?
C21 C22 C23 108.32(18) . . ?
C21 C22 Fe2 69.38(13) . . ?
C23 C22 Fe2 70.11(13) . . ?
C21 C22 H18 126.0(14) . . ?
C23 C22 H18 125.6(14) . . ?
Fe2 C22 H18 123.9(14) . . ?
C19 C23 C22 108.82(18) . . ?
C19 C23 Fe2 70.00(12) . . ?
C22 C23 Fe2 69.36(13) . . ?
C19 C23 H17 124.2(15) . . ?
C22 C23 H17 127.0(15) . . ?
Fe2 C23 H17 127.0(15) . . ?
C25 C24 C20 173.7(2) . . ?
C24 C25 C26 178.5(2) . . ?
C25 C26 H20 107(2) . . ?
C25 C26 H21 113(3) . . ?
H20 C26 H21 116(4) . . ?
C25 C26 H22 113(3) . . ?
H20 C26 H22 106(3) . . ?
H21 C26 H22 103(4) . . ?

loop_
_geom_bond_atom_site_label_1
_geom_bond_atom_site_label_2
_geom_bond_distance
_geom_bond_site_symmetry_2
_geom_bond_publ_flag
Fe1 C3 2.039(3) . ?
Fe1 C2 2.040(2) . ?
Fe1 C9 2.043(2) . ?
Fe1 C8 2.046(2) . ?
Fe1 C1 2.050(2) . ?
Fe1 C4 2.052(2) . ?
Fe1 C7 2.0526(19) . ?
Fe1 C5 2.054(2) . ?
Fe1 C6 2.059(2) . ?
Fe1 C10 2.059(2) . ?
Fe2 C14 2.031(3) . ?
Fe2 C15 2.034(3) . ?
Fe2 C21 2.037(2) . ?
Fe2 C18 2.043(3) . ?
Fe2 C16 2.042(3) . ?
Fe2 C20 2.047(2) . ?
Fe2 C22 2.048(2) . ?
Fe2 C17 2.042(3) . ?
Fe2 C23 2.058(2) . ?
Fe2 C19 2.063(2) . ?
C1 C5 1.411(4) . ?
C1 C2 1.409(4) . ?
C1 H1 0.86(3) . ?
C2 C3 1.409(4) . ?
C2 H2 0.93(3) . ?
C3 C4 1.414(4) . ?
C3 H3 0.92(3) . ?
C4 C5 1.405(4) . ?
C4 H4 0.88(3) . ?
C5 H5 0.93(3) . ?
C6 C10 1.430(3) . ?
C6 C7 1.448(3) . ?
C6 C19 1.467(3) . ?
C7 C11 1.426(3) . ?
C7 C8 1.438(3) . ?
C8 C9 1.408(3) . ?
C8 H6 0.92(3) . ?
C9 C10 1.424(3) . ?
C9 H7 1.02(3) . ?
C10 H8 0.96(3) . ?
C11 C12 1.190(3) . ?
C12 C13 1.461(3) . ?
C13 H9 0.90(4) . ?
C13 H10 0.87(5) . ?
C13 H11 0.92(5) . ?
C14 C18 1.380(5) . ?
C14 C15 1.403(5) . ?
C14 H12 0.89(3) . ?
C15 C16 1.404(5) . ?
C15 H13 0.91(3) . ?
C16 C17 1.393(5) . ?
C16 H14 0.96(3) . ?
C17 C18 1.388(5) . ?
C17 H15 0.80(4) . ?
C18 H16 0.94(4) . ?
C19 C23 1.423(3) . ?
C19 C20 1.447(3) . ?
C20 C24 1.432(3) . ?
C20 C21 1.435(3) . ?
C21 C22 1.410(3) . ?
C21 H19 0.95(2) . ?
C22 C23 1.422(3) . ?
C22 H18 0.98(2) . ?
C23 H17 0.95(2) . ?
C24 C25 1.187(3) . ?
C25 C26 1.454(3) . ?
C26 H20 1.01(4) . ?
C26 H21 0.81(5) . ?
C26 H22 0.83(4) . ?

loop_
_geom_torsion_atom_site_label_1
_geom_torsion_atom_site_label_2
_geom_torsion_atom_site_label_3
_geom_torsion_atom_site_label_4
_geom_torsion
_geom_torsion_site_symmetry_1
_geom_torsion_site_symmetry_2
_geom_torsion_site_symmetry_3
_geom_torsion_site_symmetry_4
_geom_torsion_publ_flag
C5 C1 C2 C3 0.0(3) . . . . ?
Fe1 C1 C2 C3 59.73(16) . . . . ?
C5 C1 C2 Fe1 -59.71(17) . . . . ?
C1 C2 C3 C4 0.3(3) . . . . ?
Fe1 C2 C3 C4 60.29(16) . . . . ?
C1 C2 C3 Fe1 -60.02(17) . . . . ?
C2 C3 C4 C5 -0.5(3) . . . . ?
Fe1 C3 C4 C5 59.54(17) . . . . ?
C2 C3 C4 Fe1 -60.00(16) . . . . ?
C3 C4 C5 C1 0.5(3) . . . . ?
Fe1 C4 C5 C1 59.53(17) . . . . ?
C3 C4 C5 Fe1 -59.06(16) . . . . ?
C2 C1 C5 C4 -0.3(3) . . . . ?
Fe1 C1 C5 C4 -59.63(17) . . . . ?
C2 C1 C5 Fe1 59.34(16) . . . . ?
C10 C6 C7 C11 -177.36(17) . . . . ?
C19 C6 C7 C11 -3.2(3) . . . . ?
Fe1 C6 C7 C11 122.99(18) . . . . ?
C10 C6 C7 C8 0.7(2) . . . . ?
C19 C6 C7 C8 174.85(16) . . . . ?
Fe1 C6 C7 C8 -59.00(13) . . . . ?
C10 C6 C7 Fe1 59.66(13) . . . . ?
C19 C6 C7 Fe1 -126.15(17) . . . . ?
C11 C7 C8 C9 177.98(17) . . . . ?
C6 C7 C8 C9 -0.1(2) . . . . ?
Fe1 C7 C8 C9 -59.34(14) . . . . ?
C11 C7 C8 Fe1 -122.68(18) . . . . ?
C6 C7 C8 Fe1 59.26(12) . . . . ?
C7 C8 C9 C10 -0.5(2) . . . . ?
Fe1 C8 C9 C10 -59.85(15) . . . . ?
C7 C8 C9 Fe1 59.32(13) . . . . ?
C8 C9 C10 C6 0.9(2) . . . . ?
Fe1 C9 C10 C6 -58.68(14) . . . . ?
C8 C9 C10 Fe1 59.63(15) . . . . ?
C7 C6 C10 C9 -1.0(2) . . . . ?
C19 C6 C10 C9 -174.89(17) . . . . ?
Fe1 C6 C10 C9 58.32(14) . . . . ?
C7 C6 C10 Fe1 -59.31(12) . . . . ?
C19 C6 C10 Fe1 126.79(18) . . . . ?
C18 C14 C15 C16 -0.5(3) . . . . ?
Fe2 C14 C15 C16 60.1(2) . . . . ?
C18 C14 C15 Fe2 -60.7(2) . . . . ?
C14 C15 C16 C17 0.2(3) . . . . ?
Fe2 C15 C16 C17 60.1(2) . . . . ?
C14 C15 C16 Fe2 -59.86(19) . . . . ?
C15 C16 C17 C18 0.1(3) . . . . ?
Fe2 C16 C17 C18 59.9(2) . . . . ?
C15 C16 C17 Fe2 -59.8(2) . . . . ?
C15 C14 C18 C17 0.6(3) . . . . ?
Fe2 C14 C18 C17 -59.6(2) . . . . ?
C15 C14 C18 Fe2 60.2(2) . . . . ?
C16 C17 C18 C14 -0.5(4) . . . . ?
Fe2 C17 C18 C14 59.4(2) . . . . ?
C16 C17 C18 Fe2 -59.9(2) . . . . ?
C10 C6 C19 C23 -129.3(2) . . . . ?
C7 C6 C19 C23 57.8(3) . . . . ?
Fe1 C6 C19 C23 -33.6(3) . . . . ?
C10 C6 C19 C20 58.1(3) . . . . ?
C7 C6 C19 C20 -114.8(2) . . . . ?
Fe1 C6 C19 C20 153.81(15) . . . . ?
C10 C6 C19 Fe2 -33.6(3) . . . . ?
C7 C6 C19 Fe2 153.44(14) . . . . ?
Fe1 C6 C19 Fe2 62.1(2) . . . . ?
C23 C19 C20 C24 -176.09(18) . . . . ?
C6 C19 C20 C24 -2.2(3) . . . . ?
Fe2 C19 C20 C24 124.6(2) . . . . ?
C23 C19 C20 C21 0.3(2) . . . . ?
C6 C19 C20 C21 174.20(17) . . . . ?
Fe2 C19 C20 C21 -59.04(14) . . . . ?
C23 C19 C20 Fe2 59.36(13) . . . . ?
C6 C19 C20 Fe2 -126.75(18) . . . . ?
C24 C20 C21 C22 176.16(19) . . . . ?
C19 C20 C21 C22 -0.3(2) . . . . ?
Fe2 C20 C21 C22 -59.95(15) . . . . ?
C24 C20 C21 Fe2 -123.9(2) . . . . ?
C19 C20 C21 Fe2 59.64(13) . . . . ?
C20 C21 C22 C23 0.2(2) . . . . ?
Fe2 C21 C22 C23 -59.50(16) . . . . ?
C20 C21 C22 Fe2 59.69(15) . . . . ?
C20 C19 C23 C22 -0.2(2) . . . . ?
C6 C19 C23 C22 -173.86(18) . . . . ?
Fe2 C19 C23 C22 58.64(15) . . . . ?
C20 C19 C23 Fe2 -58.84(12) . . . . ?
C6 C19 C23 Fe2 127.50(19) . . . . ?
C21 C22 C23 C19 0.0(2) . . . . ?
Fe2 C22 C23 C19 -59.04(15) . . . . ?
C21 C22 C23 Fe2 59.05(16) . . . . ?
